data_4349835
loop_
_publ_author_name
'Zeng, Xiao-Shan'
'Xu, Hui-Ling'
'Xu, Yu-Ci'
'Li, Xiao-Qing'
'Nie, Zhao-Yang'
'Gao, Shu-Zhen'
'Xiao, Dong-Rong'

_publ_section_title
;
 A series of porous interpenetrating metal--organic frameworks based on
 fluorescent ligands for nitroaromatic explosive detection
;
_journal_issue 7
_journal_name_full 'Inorganic Chemistry Frontiers'
_journal_page_first 1622
_journal_paper_doi 10.1039/C8QI00123E
_journal_volume 5
_journal_year 2018
_chemical_formula_moiety 'C75 H51 Cd2 Cl N12 O6, 2(C3 H7 N O), Cl, 2(H O)'
_chemical_formula_sum 'C81 H69 Cd2 Cl2 N14 O10'
_chemical_formula_weight 1694.23
_space_group_crystal_system monoclinic
_space_group_IT_number 14
_space_group_name_Hall '-P 2yn'
_space_group_name_H-M_alt 'P 1 21/n 1'
_atom_sites_solution_hydrogens mixed
_atom_sites_solution_primary direct
_audit_creation_date 2018-04-28
_audit_creation_method
;
Olex2 1.2
(compiled 2015.01.26 svn.r3150 for OlexSys, GUI svn.r4998)
;
_audit_update_record
;
2018-05-03 deposited with the CCDC.
2018-05-07 downloaded from the CCDC.
;
_cell_angle_alpha 90
_cell_angle_beta 111.047(3)
_cell_angle_gamma 90
_cell_formula_units_Z 4
_cell_length_a 21.0221(5)
_cell_length_b 17.4201(5)
_cell_length_c 26.3666(7)
_cell_measurement_reflns_used 16692
_cell_measurement_temperature 100
_cell_measurement_theta_max 72.5880
_cell_measurement_theta_min 4.2000
_cell_volume 9011.5(5)
_computing_cell_refinement 'CrysAlisPro 1.171.38.43f (Rigaku OD, 2015)'
_computing_data_collection 'CrysAlisPro 1.171.38.43f (Rigaku OD, 2015)'
_computing_data_reduction 'CrysAlisPro 1.171.38.43f (Rigaku OD, 2015)'
_computing_molecular_graphics 'Olex2 (Dolomanov et al., 2009)'
_computing_publication_material 'Olex2 (Dolomanov et al., 2009)'
_computing_structure_refinement 'ShelXL (Sheldrick, 2008)'
_computing_structure_solution 'SIR2004 (Burla et al., 2007)'
_diffrn_ambient_temperature 100.0
_diffrn_detector_area_resol_mean 8.0243
_diffrn_detector_type EosS2
_diffrn_measured_fraction_theta_full 0.983
_diffrn_measured_fraction_theta_max 0.996
_diffrn_measurement_details
;
List of Runs (angles in degrees, time in seconds):

  # Type    Start    End  Width  t~exp~   \w     \q     \k     \f   Frames
#--------------------------------------------------------------------------
  1  \w    -56.00 -13.00   1.00    1.44    --  -37.03 -77.00-120.00   43
  2  \w     48.00  75.00   1.00    1.44    --   37.03-126.00  30.00   27
  3  \w     24.00  75.00   1.00    1.44    --   37.03 -99.00 120.00   51
  4  \w     44.00 114.00   1.00    3.00    --  110.47 -61.00 120.00   70
  5  \w     41.00 116.00   1.00    3.00    --  110.47-112.00  30.00   75
  6  \w     86.00 117.00   1.00    3.00    --  110.47 -61.00 -60.00   31
  7  \w     67.00 113.00   1.00    3.00    --  110.47-112.00 -90.00   46
  8  \w     47.00  74.00   1.00    3.00    --  110.47 -61.00 -60.00   27
  9  \w     43.00 129.00   1.00    3.00    --  110.47 -30.00-180.00   86
 10  \w     96.00 178.00   1.00    3.00    --  110.47  30.00-120.00   82
 11  \w    124.00 177.00   1.00    3.00    --  110.47  61.00 -90.00   53
 12  \w    140.00 178.00   1.00    3.00    --  110.47 112.00 -90.00   38
 13  \w    116.00 171.00   1.00    3.00    --  110.47 112.00-180.00   55
 14  \w    101.00 132.00   1.00    3.00    --  110.47 112.00 -90.00   31
 15  \w     74.00 105.00   1.00    1.44    --   37.03  77.00 -30.00   31
 16  \w     29.00  56.00   1.00    1.44    --   37.03  77.00 -30.00   27
 17  \w     11.00 105.00   1.00    1.44    --   37.03  77.00-120.00   94
 18  \w    -12.00  16.00   1.00    1.44    --  -37.03  57.00 -60.00   28
 19  \w    -46.00 -14.00   1.00    1.44    --  -37.03  57.00 -60.00   32
 20  \w    -84.00  -7.00   1.00    1.44    --  -37.03 126.00  30.00   77
 21  \w     27.00  97.00   1.00    1.44    --   37.03  57.00 150.00   70
 22  \w   -105.00 -78.00   1.00    1.44    --  -37.03 -77.00-120.00   27
 23  \w   -105.00 -80.00   1.00    1.44    --  -37.03-150.00 -61.00   25
;
_diffrn_measurement_device 'four-circle diffractometer'
_diffrn_measurement_device_type 'SuperNova, Dual, Cu at zero, EosS2'
_diffrn_measurement_method '\w scans'
_diffrn_radiation_type CuK\a
_diffrn_radiation_wavelength 1.54184
_diffrn_reflns_av_R_equivalents 0.0511
_diffrn_reflns_av_unetI/netI 0.0556
_diffrn_reflns_Laue_measured_fraction_full 0.983
_diffrn_reflns_Laue_measured_fraction_max 0.996
_diffrn_reflns_limit_h_max 25
_diffrn_reflns_limit_h_min -21
_diffrn_reflns_limit_k_max 20
_diffrn_reflns_limit_k_min -20
_diffrn_reflns_limit_l_max 31
_diffrn_reflns_limit_l_min -30
_diffrn_reflns_number 40496
_diffrn_reflns_point_group_measured_fraction_full 0.983
_diffrn_reflns_point_group_measured_fraction_max 0.996
_diffrn_reflns_theta_full 67.684
_diffrn_reflns_theta_max 67.079
_diffrn_reflns_theta_min 3.440
_exptl_absorpt_coefficient_mu 4.806
_exptl_absorpt_correction_T_max 1.00000
_exptl_absorpt_correction_T_min 0.44525
_exptl_absorpt_correction_type multi-scan
_exptl_absorpt_process_details
;
CrysAlisPro 1.171.38.43f (Rigaku Oxford Diffraction, 2015)
Empirical absorption correction using spherical harmonics,
 implemented in SCALE3 ABSPACK scaling algorithm.
;
_exptl_crystal_colour yellow
_exptl_crystal_colour_primary yellow
_exptl_crystal_density_diffrn 1.247
_exptl_crystal_description prism
_exptl_crystal_F_000 3444
_exptl_crystal_size_max 0.32
_exptl_crystal_size_mid 0.31
_exptl_crystal_size_min 0.29
_platon_squeeze_details
;
;
_refine_diff_density_max 2.503
_refine_diff_density_min -1.925
_refine_diff_density_rms 0.150
_refine_ls_extinction_method none
_refine_ls_goodness_of_fit_ref 1.070
_refine_ls_hydrogen_treatment constr
_refine_ls_matrix_type full
_refine_ls_number_parameters 1086
_refine_ls_number_reflns 16038
_refine_ls_number_restraints 109
_refine_ls_restrained_S_all 1.072
_refine_ls_R_factor_all 0.0853
_refine_ls_R_factor_gt 0.0768
_refine_ls_shift/su_max 0.002
_refine_ls_shift/su_mean 0.000
_refine_ls_structure_factor_coef Fsqd
_refine_ls_weighting_details 'w=1/[\s^2^(Fo^2^)+(0.1255P)^2^+35.6512P] where P=(Fo^2^+2Fc^2^)/3'
_refine_ls_weighting_scheme calc
_refine_ls_wR_factor_gt 0.2166
_refine_ls_wR_factor_ref 0.2256
_reflns_Friedel_coverage 0.000
_reflns_number_gt 13687
_reflns_number_total 16038
_reflns_threshold_expression 'I > 2\s(I)'
_cod_data_source_file c8qi00123e2.cif
_cod_data_source_block Compound1
_cod_original_cell_volume 9011.5(4)
_cod_database_code 4349835
_shelxl_version_number 2014-1
_shelx_space_group_comment
;
The symmetry employed for this shelxl refinement is uniquely defined
by the following loop, which should always be used as a source of
symmetry information in preference to the above space-group names.
They are only intended as comments.
;
_shelx_estimated_absorpt_t_max 0.336
_shelx_estimated_absorpt_t_min 0.308
_olex2_refinement_description
;
1. Fixed Uiso
 At 1.2 times of:
  All C(H) groups
 At 1.5 times of:
  All C(H,H,H) groups, All O(H) groups
2. Restrained distances
 H14-O14
 0.84 with sigma of 0.01
3. Uiso/Uaniso restraints and constraints
Uanis(O12) \\sim Ueq: with sigma of 0.01 and sigma for terminal atoms of 0.02
Uanis(C91) \\sim Ueq, Uanis(C92) \\sim Ueq, Uanis(O12) \\sim Ueq, Uanis(N18)
\\sim Ueq: with sigma of 0.005 and sigma for terminal atoms of 0.01
Uanis(C93) \\sim Ueq: with sigma of 0.01 and sigma for terminal atoms of 0.02
Uanis(C32) \\sim Ueq, Uanis(C31) \\sim Ueq, Uanis(C83) \\sim Ueq, Uanis(C85)
\\sim Ueq, Uanis(C80) \\sim Ueq, Uanis(C81) \\sim Ueq, Uanis(O8) \\sim Ueq,
Uanis(C87) \\sim Ueq: with sigma of 0.01 and sigma for terminal atoms of 0.02
Uanis(C82) \\sim Ueq: with sigma of 0.01 and sigma for terminal atoms of 0.02
Uanis(N14) \\sim Ueq, Uanis(O10) \\sim Ueq, Uanis(C84) \\sim Ueq, Uanis(O9)
\\sim Ueq: with sigma of 0.01 and sigma for terminal atoms of 0.02
4. Others
 Fixed Sof: C79(0.5) H79(0.5) C80(0.5) H80A(0.5) H80B(0.5) H80C(0.5) C81(0.5)
 H81A(0.5) H81B(0.5) H81C(0.5) N14(0.5) O8(0.5) C82(0.5) H82(0.5) C83(0.5)
 H83A(0.5) H83B(0.5) H83C(0.5) C84(0.5) H84A(0.5) H84B(0.5) H84C(0.5) N15(0.5)
 O9(0.5) C85(0.5) H85A(0.5) H85B(0.5) H85C(0.5) C86(0.5) H86A(0.5) H86B(0.5)
 H86C(0.5) C87(0.5) H87(0.5) N16(0.5) O10(0.5) C91(0.5) H91A(0.5) H91B(0.5)
 H91C(0.5) C92(0.5) H92A(0.5) H92B(0.5) H92C(0.5) C93(0.5) H93(0.5) N18(0.5)
 O12(0.5)
5.a Free rotating group:
 O13(H13A), O14(H14)
5.b Aromatic/amide H refined with riding coordinates:
 C1(H1), C2(H2), C3(H3), C5(H5), C6(H6), C8(H8), C9(H9), C11(H11), C13(H13),
 C15(H15), C17(H17), C18(H18), C20(H20), C21(H21), C22(H22), C23(H23), C24(H24),
  C26(H26), C27(H27), C29(H29), C30(H30), C31(H31), C32(H32), C33(H33),
 C34(H34), C35(H35), C36(H36), C38(H38), C39(H39), C41(H41), C42(H42), C44(H44),
  C46(H46), C48(H48), C50(H50), C51(H51), C53(H53), C54(H54), C55(H55),
 C56(H56), C57(H57), C59(H59), C60(H60), C62(H62), C63(H63), C64(H64), C65(H65),
  C66(H66), C69(H69), C71(H71), C73(H73), C79(H79), C82(H82), C87(H87), C93(H93)
5.c Idealised Me refined as rotating group:
 C80(H80A,H80B,H80C), C81(H81A,H81B,H81C), C83(H83A,H83B,H83C), C84(H84A,H84B,
 H84C), C85(H85A,H85B,H85C), C86(H86A,H86B,H86C), C91(H91A,H91B,H91C), C92(H92A,
 H92B,H92C)
;
_olex2_submission_special_instructions 'No special instructions were received'
_oxdiff_exptl_absorpt_empirical_details
;
Empirical correction (ABSPACK) includes:
- Absorption correction using spherical harmonics
- Frame scaling
;

loop_
_space_group_symop_operation_xyz
'x, y, z'
'-x+1/2, y+1/2, -z+1/2'
'-x, -y, -z'
'x-1/2, -y-1/2, z-1/2'

loop_
_atom_site_label
_atom_site_type_symbol
_atom_site_fract_x
_atom_site_fract_y
_atom_site_fract_z
_atom_site_U_iso_or_equiv
_atom_site_adp_type
_atom_site_occupancy
_atom_site_site_symmetry_order
_atom_site_calc_flag
_atom_site_refinement_flags_posn
_atom_site_refinement_flags_adp
_atom_site_refinement_flags_occupancy
C1 C 0.1130(3) 0.6192(4) 1.0469(3) 0.0377(14) Uani 1 1 d . . .
H1 H 0.1369 0.5794 1.0366 0.045 Uiso 1 1 calc R . .
C2 C 0.0801(3) 0.6999(4) 1.0941(2) 0.0370(14) Uani 1 1 d . . .
H2 H 0.0779 0.7277 1.1244 0.044 Uiso 1 1 calc R . .
C3 C 0.0393(4) 0.7125(4) 1.0419(3) 0.0407(15) Uani 1 1 d . . .
H3 H 0.0032 0.7487 1.0289 0.049 Uiso 1 1 calc R . .
C4 C 0.0355(3) 0.6557(4) 0.9534(2) 0.0348(14) Uani 1 1 d . . .
C5 C -0.0305(3) 0.6766(5) 0.9236(3) 0.0430(16) Uani 1 1 d . . .
H5 H -0.0594 0.6956 0.9414 0.052 Uiso 1 1 calc R . .
C6 C -0.0549(3) 0.6698(5) 0.8674(3) 0.0420(16) Uani 1 1 d . . .
H6 H -0.1006 0.6840 0.8471 0.050 Uiso 1 1 calc R . .
C7 C -0.0138(3) 0.6424(4) 0.8399(2) 0.0328(13) Uani 1 1 d . . .
C8 C 0.0530(3) 0.6215(4) 0.8715(3) 0.0402(15) Uani 1 1 d . . .
H8 H 0.0822 0.6028 0.8539 0.048 Uiso 1 1 calc R . .
C9 C 0.0777(4) 0.6273(5) 0.9271(3) 0.0434(16) Uani 1 1 d . . .
H9 H 0.1231 0.6121 0.9475 0.052 Uiso 1 1 calc R . .
C10 C -0.0408(3) 0.6324(4) 0.7800(2) 0.0319(13) Uani 1 1 d . . .
C11 C -0.1098(3) 0.6172(4) 0.7501(2) 0.0313(13) Uani 1 1 d . . .
H11 H -0.1414 0.6144 0.7683 0.038 Uiso 1 1 calc R . .
C12 C -0.1322(3) 0.6062(4) 0.6943(2) 0.0320(13) Uani 1 1 d . . .
C13 C -0.0862(3) 0.6086(4) 0.6675(3) 0.0365(14) Uani 1 1 d . . .
H13 H -0.1020 0.6006 0.6293 0.044 Uiso 1 1 calc R . .
C14 C -0.0168(3) 0.6227(4) 0.6956(3) 0.0371(14) Uani 1 1 d . . .
C15 C 0.0051(3) 0.6351(4) 0.7521(2) 0.0344(13) Uani 1 1 d . . .
H15 H 0.0518 0.6456 0.7718 0.041 Uiso 1 1 calc R . .
C16 C -0.2070(3) 0.5957(4) 0.6623(2) 0.0318(13) Uani 1 1 d . . .
C17 C -0.2550(3) 0.6354(4) 0.6770(2) 0.0357(14) Uani 1 1 d . . .
H17 H -0.2401 0.6654 0.7093 0.043 Uiso 1 1 calc R . .
C18 C -0.3237(3) 0.6328(4) 0.6463(3) 0.0378(14) Uani 1 1 d . . .
H18 H -0.3555 0.6611 0.6569 0.045 Uiso 1 1 calc R . .
C19 C -0.3457(3) 0.5885(4) 0.5999(2) 0.0325(13) Uani 1 1 d . . .
C20 C -0.3007(3) 0.5445(4) 0.5849(3) 0.0410(15) Uani 1 1 d . . .
H20 H -0.3166 0.5118 0.5540 0.049 Uiso 1 1 calc R . .
C21 C -0.2310(3) 0.5492(4) 0.6163(3) 0.0416(15) Uani 1 1 d . . .
H21 H -0.1994 0.5201 0.6060 0.050 Uiso 1 1 calc R . .
C22 C -0.4679(3) 0.5905(4) 0.5867(3) 0.0343(14) Uani 1 1 d . . .
H22 H -0.4614 0.5903 0.6243 0.041 Uiso 1 1 calc R . .
C23 C -0.5156(3) 0.5940(4) 0.4997(3) 0.0356(14) Uani 1 1 d . . .
H23 H -0.5494 0.5972 0.4643 0.043 Uiso 1 1 calc R . .
C24 C -0.4469(4) 0.5890(4) 0.5107(3) 0.0395(15) Uani 1 1 d . . .
H24 H -0.4246 0.5871 0.4852 0.047 Uiso 1 1 calc R . .
C25 C 0.0318(4) 0.6286(5) 0.6672(3) 0.0446(16) Uani 1 1 d . . .
C26 C 0.0132(4) 0.6630(5) 0.6164(3) 0.051(2) Uani 1 1 d . . .
H26 H -0.0321 0.6815 0.5997 0.061 Uiso 1 1 calc R . .
C27 C 0.0581(4) 0.6711(5) 0.5894(3) 0.054(2) Uani 1 1 d . . .
H27 H 0.0437 0.6928 0.5539 0.065 Uiso 1 1 calc R . .
C28 C 0.1253(4) 0.6468(5) 0.6154(3) 0.0485(18) Uani 1 1 d . . .
C29 C 0.1456(4) 0.6123(6) 0.6656(3) 0.059(2) Uani 1 1 d . . .
H29 H 0.1913 0.5953 0.6827 0.071 Uiso 1 1 calc R . .
C30 C 0.0983(4) 0.6026(6) 0.6912(4) 0.059(2) Uani 1 1 d . . .
H30 H 0.1119 0.5778 0.7256 0.070 Uiso 1 1 calc R . .
C31 C 0.1737(5) 0.7204(7) 0.5564(5) 0.080(3) Uani 1 1 d . U .
H31 H 0.1407 0.7603 0.5449 0.096 Uiso 1 1 calc R . .
C32 C 0.2302(5) 0.7120(6) 0.5433(4) 0.077(3) Uani 1 1 d . U .
H32 H 0.2432 0.7456 0.5203 0.092 Uiso 1 1 calc R . .
C33 C 0.2306(4) 0.6182(5) 0.5957(3) 0.0475(18) Uani 1 1 d . . .
H33 H 0.2433 0.5731 0.6172 0.057 Uiso 1 1 calc R . .
C34 C 0.3947(3) 0.6895(4) 1.1941(3) 0.0387(14) Uani 1 1 d . . .
H34 H 0.4321 0.7233 1.2098 0.046 Uiso 1 1 calc R . .
C35 C 0.3367(3) 0.6840(4) 1.2058(2) 0.0336(13) Uani 1 1 d . . .
H35 H 0.3273 0.7147 1.2321 0.040 Uiso 1 1 calc R . .
C36 C 0.3252(3) 0.6002(4) 1.1435(3) 0.0340(13) Uani 1 1 d . . .
H36 H 0.3073 0.5611 1.1172 0.041 Uiso 1 1 calc R . .
C37 C 0.4340(3) 0.6211(4) 1.1269(3) 0.0398(15) Uani 1 1 d . . .
C38 C 0.4105(4) 0.5976(5) 1.0732(3) 0.0479(18) Uani 1 1 d . . .
H38 H 0.3632 0.5891 1.0543 0.058 Uiso 1 1 calc R . .
C39 C 0.4568(4) 0.5867(5) 1.0474(3) 0.0517(19) Uani 1 1 d . . .
H39 H 0.4408 0.5681 1.0111 0.062 Uiso 1 1 calc R . .
C40 C 0.5259(4) 0.6021(5) 1.0731(3) 0.0451(17) Uani 1 1 d . . .
C41 C 0.5482(4) 0.6243(5) 1.1272(3) 0.051(2) Uani 1 1 d . . .
H41 H 0.5953 0.6337 1.1460 0.061 Uiso 1 1 calc R . .
C42 C 0.5028(3) 0.6331(5) 1.1546(3) 0.0494(19) Uani 1 1 d . . .
H42 H 0.5191 0.6472 1.1918 0.059 Uiso 1 1 calc R . .
C43 C 0.5742(4) 0.5953(5) 1.0438(3) 0.0467(18) Uani 1 1 d . . .
C44 C 0.5515(4) 0.6092(5) 0.9875(3) 0.0476(18) Uani 1 1 d . . .
H44 H 0.5049 0.6211 0.9682 0.057 Uiso 1 1 calc R . .
C45 C 0.5973(4) 0.6057(5) 0.9596(3) 0.0469(18) Uani 1 1 d . . .
C46 C 0.6658(4) 0.5905(5) 0.9883(3) 0.053(2) Uani 1 1 d . . .
H46 H 0.6966 0.5874 0.9694 0.063 Uiso 1 1 calc R . .
C47 C 0.6901(4) 0.5797(6) 1.0455(3) 0.053(2) Uani 1 1 d . . .
C48 C 0.6426(4) 0.5811(5) 1.0717(3) 0.0494(19) Uani 1 1 d . . .
H48 H 0.6579 0.5720 1.1097 0.059 Uiso 1 1 calc R . .
C49 C 0.5712(4) 0.6188(5) 0.9003(3) 0.0489(18) Uani 1 1 d . . .
C50 C 0.5082(4) 0.5922(5) 0.8668(3) 0.0486(18) Uani 1 1 d . . .
H50 H 0.4821 0.5626 0.8825 0.058 Uiso 1 1 calc R . .
C51 C 0.4812(4) 0.6065(5) 0.8117(3) 0.0448(17) Uani 1 1 d . . .
H51 H 0.4375 0.5876 0.7900 0.054 Uiso 1 1 calc R . .
C52 C 0.5201(4) 0.6498(5) 0.7886(3) 0.0432(16) Uani 1 1 d . . .
C53 C 0.5830(4) 0.6758(5) 0.8200(3) 0.051(2) Uani 1 1 d . . .
H53 H 0.6098 0.7028 0.8035 0.061 Uiso 1 1 calc R . .
C54 C 0.6086(4) 0.6635(6) 0.8758(3) 0.055(2) Uani 1 1 d . . .
H54 H 0.6512 0.6850 0.8975 0.066 Uiso 1 1 calc R . .
C55 C 0.4466(3) 0.6249(5) 0.6928(3) 0.0423(16) Uani 1 1 d . . .
H55 H 0.4283 0.5776 0.6991 0.051 Uiso 1 1 calc R . .
C56 C 0.4672(4) 0.7237(5) 0.6531(3) 0.0524(19) Uani 1 1 d . . .
H56 H 0.4657 0.7592 0.6253 0.063 Uiso 1 1 calc R . .
C57 C 0.5064(4) 0.7317(5) 0.7065(3) 0.055(2) Uani 1 1 d . . .
H57 H 0.5366 0.7727 0.7229 0.066 Uiso 1 1 calc R . .
C58 C 0.7639(4) 0.5720(5) 1.0772(3) 0.0485(18) Uani 1 1 d . . .
C59 C 0.8122(4) 0.6006(7) 1.0573(3) 0.072(3) Uani 1 1 d . . .
H59 H 0.7971 0.6220 1.0219 0.086 Uiso 1 1 calc R . .
C60 C 0.8819(4) 0.5990(6) 1.0873(3) 0.065(3) Uani 1 1 d . . .
H60 H 0.9136 0.6206 1.0732 0.078 Uiso 1 1 calc R . .
C61 C 0.9035(4) 0.5649(5) 1.1382(3) 0.0422(16) Uani 1 1 d . . .
C62 C 0.8564(4) 0.5380(6) 1.1589(3) 0.055(2) Uani 1 1 d . . .
H62 H 0.8716 0.5181 1.1949 0.066 Uiso 1 1 calc R . .
C63 C 0.7887(4) 0.5392(6) 1.1291(3) 0.058(2) Uani 1 1 d . . .
H63 H 0.7576 0.5173 1.1437 0.070 Uiso 1 1 calc R . .
C64 C 1.0264(3) 0.5585(4) 1.1496(3) 0.0363(14) Uani 1 1 d . . .
H64 H 1.0199 0.5539 1.1121 0.044 Uiso 1 1 calc R . .
C65 C 1.0738(3) 0.5672(4) 1.2363(3) 0.0387(14) Uani 1 1 d . . .
H65 H 1.1082 0.5702 1.2714 0.046 Uiso 1 1 calc R . .
C66 C 1.0049(3) 0.5686(4) 1.2254(3) 0.0388(15) Uani 1 1 d . . .
H66 H 0.9826 0.5722 1.2509 0.047 Uiso 1 1 calc R . .
C67 C 0.3294(3) 0.6941(4) 0.4696(2) 0.0282(12) Uani 1 1 d . . .
C68 C 0.3005(3) 0.7343(3) 0.4161(2) 0.0258(11) Uani 1 1 d . . .
C69 C 0.2712(3) 0.6928(3) 0.3685(2) 0.0279(12) Uani 1 1 d . . .
H69 H 0.2698 0.6384 0.3699 0.034 Uiso 1 1 calc R . .
C70 C 0.2438(3) 0.7303(3) 0.3186(2) 0.0275(12) Uani 1 1 d . . .
C71 C 0.2464(3) 0.8106(3) 0.3168(2) 0.0271(11) Uani 1 1 d . . .
H71 H 0.2280 0.8366 0.2830 0.032 Uiso 1 1 calc R . .
C72 C 0.2756(3) 0.8520(3) 0.3642(2) 0.0264(11) Uani 1 1 d . . .
C73 C 0.3022(3) 0.8139(4) 0.4139(2) 0.0266(11) Uani 1 1 d . . .
H73 H 0.3216 0.8426 0.4465 0.032 Uiso 1 1 calc R . .
C74 C 0.2158(3) 0.6850(4) 0.2665(2) 0.0288(12) Uani 1 1 d . . .
C75 C 0.2841(3) 0.9377(4) 0.3619(3) 0.0345(13) Uani 1 1 d . . .
Cd1 Cd 0.19068(2) 0.58687(2) 1.17792(2) 0.02644(14) Uani 1 1 d . . .
Cd2 Cd 0.36785(2) 0.60740(3) 0.56191(2) 0.03665(15) Uani 1 1 d . . .
Cl1 Cl 0.35942(11) 0.46968(13) 0.58777(9) 0.0618(5) Uani 1 1 d . . .
N1 N 0.1253(3) 0.6411(3) 1.09726(19) 0.0325(11) Uani 1 1 d . . .
N2 N 0.0612(3) 0.6614(3) 1.0113(2) 0.0355(12) Uani 1 1 d . . .
N3 N -0.4164(3) 0.5873(3) 0.5677(2) 0.0333(11) Uani 1 1 d . . .
N4 N -0.5288(3) 0.5938(3) 0.5473(2) 0.0331(11) Uani 1 1 d . . .
N5 N 0.1737(3) 0.6596(4) 0.5898(3) 0.0526(17) Uani 1 1 d . . .
N6 N 0.2661(3) 0.6473(4) 0.5683(3) 0.0525(17) Uani 1 1 d . . .
N7 N 0.2935(3) 0.6282(3) 1.1749(2) 0.0349(11) Uani 1 1 d . . .
N8 N 0.3868(3) 0.6349(3) 1.1541(2) 0.0377(12) Uani 1 1 d . . .
N9 N 0.4930(3) 0.6669(4) 0.7320(2) 0.0394(13) Uani 1 1 d . . .
N10 N 0.4301(3) 0.6575(4) 0.6449(2) 0.0402(13) Uani 1 1 d . . .
N11 N 0.9746(3) 0.5634(4) 1.1693(2) 0.0393(12) Uani 1 1 d . . .
N12 N 1.0852(3) 0.5609(3) 1.1881(2) 0.0363(12) Uani 1 1 d . . .
O1 O 0.3633(2) 0.7307(3) 0.51165(15) 0.0326(9) Uani 1 1 d . . .
O2 O 0.3185(2) 0.6221(2) 0.47039(16) 0.0331(9) Uani 1 1 d . . .
O3 O 0.1808(2) 0.7179(3) 0.22337(16) 0.0388(10) Uani 1 1 d . . .
O4 O 0.2316(2) 0.6139(3) 0.26919(17) 0.0352(10) Uani 1 1 d . . .
O5 O 0.2787(2) 0.9643(3) 0.31543(18) 0.0382(10) Uani 1 1 d . . .
O6 O 0.2960(3) 0.9774(3) 0.40351(19) 0.0473(12) Uani 1 1 d . . .
C79 C 0.0321(12) 0.6872(11) 0.4165(7) 0.074(6) Uani 0.5 1 d . . P
H79 H 0.0041 0.7127 0.3844 0.089 Uiso 0.5 1 calc R . P
C80 C 0.0875(10) 0.6215(11) 0.3637(8) 0.065(5) Uani 0.5 1 d . U P
H80A H 0.0710 0.6661 0.3400 0.097 Uiso 0.5 1 calc GR . P
H80B H 0.0624 0.5756 0.3457 0.097 Uiso 0.5 1 calc GR . P
H80C H 0.1362 0.6142 0.3711 0.097 Uiso 0.5 1 calc GR . P
C81 C 0.1118(16) 0.5798(16) 0.4563(10) 0.108(9) Uani 0.5 1 d . U P
H81A H 0.0832 0.5342 0.4530 0.163 Uiso 0.5 1 calc GR . P
H81B H 0.1197 0.6047 0.4913 0.163 Uiso 0.5 1 calc GR . P
H81C H 0.1555 0.5644 0.4540 0.163 Uiso 0.5 1 calc GR . P
N14 N 0.0773(8) 0.6334(10) 0.4122(6) 0.068(4) Uani 0.5 1 d . U P
O8 O 0.0256(9) 0.7046(9) 0.4598(6) 0.089(4) Uani 0.5 1 d . U P
C82 C 0.2109(7) 0.3670(9) 0.4907(5) 0.042(3) Uani 0.5 1 d . U P
H82 H 0.2385 0.4035 0.5158 0.051 Uiso 0.5 1 calc R . P
C83 C 0.2073(9) 0.2533(9) 0.4384(6) 0.052(4) Uani 0.5 1 d . U P
H83A H 0.2353 0.2436 0.4163 0.079 Uiso 0.5 1 calc GR . P
H83B H 0.1641 0.2767 0.4158 0.079 Uiso 0.5 1 calc GR . P
H83C H 0.1983 0.2046 0.4533 0.079 Uiso 0.5 1 calc GR . P
C84 C 0.3143(7) 0.2902(8) 0.5105(7) 0.048(3) Uani 0.5 1 d . U P
H84A H 0.3333 0.3297 0.5382 0.072 Uiso 0.5 1 calc GR . P
H84B H 0.3379 0.2913 0.4845 0.072 Uiso 0.5 1 calc GR . P
H84C H 0.3203 0.2396 0.5279 0.072 Uiso 0.5 1 calc GR . P
N15 N 0.2431(6) 0.3045(7) 0.4824(4) 0.038(2) Uani 0.5 1 d . . P
O9 O 0.1509(6) 0.3827(8) 0.4699(5) 0.070(4) Uani 0.5 1 d . U P
C85 C 0.2359(8) 0.8187(11) 0.7123(7) 0.058(4) Uani 0.5 1 d . U P
H85A H 0.2218 0.8111 0.6729 0.087 Uiso 0.5 1 calc GR . P
H85B H 0.2201 0.8690 0.7196 0.087 Uiso 0.5 1 calc GR . P
H85C H 0.2160 0.7784 0.7278 0.087 Uiso 0.5 1 calc GR . P
C86 C 0.3425(9) 0.7592(10) 0.7182(9) 0.066(5) Uani 0.5 1 d . . P
H86A H 0.3276 0.7080 0.7245 0.100 Uiso 0.5 1 calc GR . P
H86B H 0.3915 0.7647 0.7387 0.100 Uiso 0.5 1 calc GR . P
H86C H 0.3336 0.7660 0.6793 0.100 Uiso 0.5 1 calc GR . P
C87 C 0.3438(9) 0.8714(11) 0.7711(7) 0.058(4) Uani 0.5 1 d . U P
H87 H 0.3177 0.9094 0.7806 0.069 Uiso 0.5 1 calc R . P
N16 N 0.3064(5) 0.8154(6) 0.7357(4) 0.031(2) Uani 0.5 1 d . . P
O10 O 0.4029(6) 0.8785(9) 0.7909(4) 0.065(3) Uani 0.5 1 d . U P
C91 C 0.6474(13) 0.3869(15) 1.1126(11) 0.094(7) Uani 0.5 1 d . U P
H91A H 0.6208 0.3529 1.1271 0.141 Uiso 0.5 1 calc GR . P
H91B H 0.6285 0.3855 1.0728 0.141 Uiso 0.5 1 calc GR . P
H91C H 0.6452 0.4395 1.1251 0.141 Uiso 0.5 1 calc GR . P
C92 C 0.7493(16) 0.3470(19) 1.1903(13) 0.122(10) Uani 0.5 1 d . U P
H92A H 0.7478 0.3933 1.2109 0.184 Uiso 0.5 1 calc GR . P
H92B H 0.7969 0.3324 1.1978 0.184 Uiso 0.5 1 calc GR . P
H92C H 0.7257 0.3050 1.2009 0.184 Uiso 0.5 1 calc GR . P
C93 C 0.750(2) 0.352(2) 1.0943(16) 0.134(12) Uani 0.5 1 d . U P
H93 H 0.7965 0.3395 1.1106 0.160 Uiso 0.5 1 calc R . P
N18 N 0.7151(9) 0.3625(11) 1.1310(7) 0.075(4) Uani 0.5 1 d . U P
O12 O 0.7308(14) 0.3564(17) 1.0511(12) 0.161(10) Uani 0.5 1 d . U P
Cl2 Cl 0.64827(6) 0.57425(7) 0.31838(5) 0.0220(3) Uani 1 1 d . . .
O13 O 0.32378(19) 0.5173(3) 0.73974(18) 0.0336(9) Uani 1 1 d . . .
H13A H 0.3031 0.5053 0.7066 0.050 Uiso 1 1 d G . .
O14 O 0.6258(3) 0.7098(3) 0.3084(3) 0.0619(15) Uani 1 1 d D . .
H14 H 0.6662 0.7263 0.3240 0.093 Uiso 1 1 d DG . .

loop_
_atom_site_aniso_label
_atom_site_aniso_U_11
_atom_site_aniso_U_22
_atom_site_aniso_U_33
_atom_site_aniso_U_23
_atom_site_aniso_U_13
_atom_site_aniso_U_12
C1 0.032(3) 0.054(4) 0.025(3) 0.005(3) 0.009(3) 0.010(3)
C2 0.049(4) 0.037(3) 0.021(3) 0.001(2) 0.008(3) 0.003(3)
C3 0.050(4) 0.039(3) 0.028(3) 0.002(3) 0.009(3) 0.009(3)
C4 0.030(3) 0.051(4) 0.021(3) 0.000(3) 0.006(2) 0.001(3)
C5 0.030(3) 0.073(5) 0.028(3) -0.001(3) 0.013(3) 0.002(3)
C6 0.026(3) 0.073(5) 0.026(3) 0.001(3) 0.007(2) 0.006(3)
C7 0.027(3) 0.047(4) 0.024(3) 0.005(3) 0.008(2) 0.002(3)
C8 0.032(3) 0.057(4) 0.032(3) -0.004(3) 0.013(3) 0.005(3)
C9 0.036(3) 0.060(4) 0.033(3) 0.006(3) 0.011(3) 0.013(3)
C10 0.029(3) 0.044(3) 0.023(3) 0.006(2) 0.010(2) 0.007(3)
C11 0.031(3) 0.046(3) 0.020(3) 0.001(2) 0.012(2) 0.001(3)
C12 0.030(3) 0.040(3) 0.026(3) 0.000(2) 0.011(2) 0.001(3)
C13 0.035(3) 0.054(4) 0.021(3) 0.002(3) 0.011(3) 0.008(3)
C14 0.034(3) 0.053(4) 0.027(3) 0.005(3) 0.014(3) 0.001(3)
C15 0.024(3) 0.053(4) 0.028(3) 0.005(3) 0.011(2) 0.000(3)
C16 0.032(3) 0.041(3) 0.022(3) -0.002(2) 0.010(2) 0.005(3)
C17 0.037(3) 0.047(4) 0.027(3) -0.004(3) 0.017(3) 0.000(3)
C18 0.039(3) 0.049(4) 0.030(3) -0.006(3) 0.017(3) -0.002(3)
C19 0.035(3) 0.039(3) 0.023(3) 0.000(2) 0.010(2) 0.002(3)
C20 0.039(3) 0.048(4) 0.037(3) -0.013(3) 0.015(3) -0.005(3)
C21 0.036(3) 0.052(4) 0.039(4) -0.007(3) 0.017(3) 0.002(3)
C22 0.035(3) 0.043(3) 0.028(3) 0.001(3) 0.015(3) 0.005(3)
C23 0.040(4) 0.042(4) 0.025(3) 0.000(2) 0.012(3) 0.005(3)
C24 0.050(4) 0.049(4) 0.026(3) -0.006(3) 0.021(3) -0.004(3)
C25 0.037(4) 0.064(5) 0.037(4) 0.005(3) 0.018(3) 0.008(3)
C26 0.033(3) 0.088(6) 0.033(3) 0.013(4) 0.016(3) 0.018(4)
C27 0.045(4) 0.088(6) 0.035(4) 0.021(4) 0.021(3) 0.016(4)
C28 0.046(4) 0.066(5) 0.044(4) 0.010(3) 0.029(3) 0.012(4)
C29 0.038(4) 0.100(7) 0.046(4) 0.026(4) 0.022(3) 0.021(4)
C30 0.022(3) 0.107(7) 0.057(5) 0.030(5) 0.026(3) 0.021(4)
C31 0.073(5) 0.088(6) 0.102(6) 0.039(5) 0.059(5) 0.033(5)
C32 0.071(5) 0.091(6) 0.093(6) 0.041(5) 0.060(5) 0.029(5)
C33 0.044(4) 0.067(5) 0.038(4) 0.020(3) 0.022(3) 0.019(4)
C34 0.037(3) 0.042(4) 0.035(3) -0.002(3) 0.010(3) -0.007(3)
C35 0.031(3) 0.037(3) 0.032(3) -0.003(3) 0.010(2) -0.004(3)
C36 0.030(3) 0.045(3) 0.030(3) -0.001(3) 0.015(3) -0.006(3)
C37 0.031(3) 0.061(4) 0.029(3) 0.000(3) 0.012(3) -0.007(3)
C38 0.031(3) 0.077(5) 0.036(4) -0.008(3) 0.013(3) -0.012(3)
C39 0.053(5) 0.075(5) 0.023(3) -0.004(3) 0.009(3) -0.004(4)
C40 0.038(4) 0.074(5) 0.025(3) 0.002(3) 0.013(3) -0.006(3)
C41 0.033(3) 0.091(6) 0.030(3) 0.001(4) 0.010(3) -0.008(4)
C42 0.034(3) 0.089(6) 0.024(3) 0.000(3) 0.010(3) -0.014(4)
C43 0.035(4) 0.079(5) 0.023(3) -0.002(3) 0.007(3) -0.011(3)
C44 0.041(4) 0.074(5) 0.030(4) 0.001(3) 0.015(3) -0.006(4)
C45 0.034(4) 0.081(5) 0.026(3) 0.000(3) 0.011(3) -0.009(3)
C46 0.041(4) 0.092(6) 0.028(4) 0.007(4) 0.017(3) 0.005(4)
C47 0.036(4) 0.091(6) 0.034(4) 0.004(4) 0.016(3) -0.001(4)
C48 0.035(4) 0.087(6) 0.026(3) 0.004(3) 0.010(3) -0.007(4)
C49 0.042(4) 0.078(5) 0.028(3) 0.001(3) 0.014(3) 0.001(4)
C50 0.045(4) 0.072(5) 0.030(4) 0.003(3) 0.015(3) -0.011(4)
C51 0.043(4) 0.064(5) 0.025(3) -0.001(3) 0.009(3) -0.009(3)
C52 0.039(4) 0.061(4) 0.030(3) 0.002(3) 0.014(3) 0.004(3)
C53 0.036(4) 0.091(6) 0.031(3) 0.003(4) 0.018(3) -0.009(4)
C54 0.033(3) 0.103(7) 0.029(3) 0.003(4) 0.013(3) -0.009(4)
C55 0.039(4) 0.063(5) 0.028(3) 0.006(3) 0.016(3) 0.000(3)
C56 0.069(5) 0.053(4) 0.038(4) 0.013(3) 0.022(4) 0.001(4)
C57 0.066(5) 0.053(4) 0.046(4) 0.004(3) 0.018(4) -0.009(4)
C58 0.035(4) 0.081(6) 0.027(3) 0.004(3) 0.009(3) -0.006(4)
C59 0.037(4) 0.144(10) 0.033(4) 0.036(5) 0.012(3) 0.002(5)
C60 0.052(5) 0.111(8) 0.038(4) 0.021(4) 0.022(4) -0.003(5)
C61 0.037(3) 0.061(4) 0.030(3) 0.006(3) 0.014(3) 0.003(3)
C62 0.046(4) 0.082(6) 0.041(4) 0.015(4) 0.019(3) 0.009(4)
C63 0.041(4) 0.099(7) 0.039(4) 0.010(4) 0.021(3) -0.001(4)
C64 0.038(3) 0.044(4) 0.029(3) -0.002(3) 0.014(3) -0.002(3)
C65 0.038(3) 0.044(4) 0.033(3) 0.008(3) 0.011(3) 0.002(3)
C66 0.033(3) 0.054(4) 0.031(3) 0.008(3) 0.014(3) 0.003(3)
C67 0.027(3) 0.038(3) 0.020(3) 0.001(2) 0.008(2) 0.002(2)
C68 0.024(3) 0.038(3) 0.018(3) -0.001(2) 0.010(2) -0.003(2)
C69 0.032(3) 0.031(3) 0.023(3) 0.000(2) 0.013(2) -0.002(2)
C70 0.025(3) 0.036(3) 0.021(3) -0.004(2) 0.008(2) -0.003(2)
C71 0.023(3) 0.037(3) 0.022(3) 0.006(2) 0.009(2) 0.002(2)
C72 0.024(3) 0.032(3) 0.025(3) -0.001(2) 0.010(2) 0.002(2)
C73 0.022(3) 0.039(3) 0.020(3) -0.001(2) 0.009(2) 0.000(2)
C74 0.028(3) 0.040(3) 0.020(3) -0.003(2) 0.010(2) -0.008(2)
C75 0.030(3) 0.033(3) 0.037(3) 0.004(3) 0.008(3) 0.000(3)
Cd1 0.0291(2) 0.0321(2) 0.0174(2) -0.00108(14) 0.00747(16) 0.00046(15)
Cd2 0.0307(2) 0.0591(3) 0.0224(2) 0.01252(18) 0.01231(18) 0.00881(19)
Cl1 0.0668(12) 0.0611(12) 0.0680(12) 0.0267(10) 0.0371(10) 0.0089(10)
N1 0.033(3) 0.044(3) 0.019(2) 0.001(2) 0.008(2) 0.000(2)
N2 0.036(3) 0.046(3) 0.021(2) 0.001(2) 0.006(2) 0.001(2)
N3 0.032(3) 0.041(3) 0.027(3) -0.003(2) 0.011(2) 0.000(2)
N4 0.031(3) 0.043(3) 0.028(3) 0.002(2) 0.015(2) 0.004(2)
N5 0.043(3) 0.074(4) 0.056(4) 0.023(3) 0.036(3) 0.018(3)
N6 0.048(3) 0.074(5) 0.046(3) 0.023(3) 0.030(3) 0.015(3)
N7 0.036(3) 0.041(3) 0.028(3) 0.005(2) 0.012(2) 0.000(2)
N8 0.036(3) 0.051(3) 0.026(3) -0.001(2) 0.011(2) -0.008(2)
N9 0.038(3) 0.056(3) 0.029(3) 0.002(2) 0.018(2) 0.002(3)
N10 0.039(3) 0.060(4) 0.025(3) 0.010(2) 0.015(2) 0.013(3)
N11 0.034(3) 0.053(3) 0.035(3) 0.008(3) 0.017(2) 0.002(3)
N12 0.037(3) 0.040(3) 0.031(3) 0.003(2) 0.012(2) 0.003(2)
O1 0.034(2) 0.045(2) 0.0178(19) -0.0042(17) 0.0084(16) -0.0033(19)
O2 0.038(2) 0.036(2) 0.023(2) 0.0023(17) 0.0081(17) -0.0040(18)
O3 0.048(3) 0.040(2) 0.021(2) 0.0041(18) 0.0044(18) -0.006(2)
O4 0.047(3) 0.036(2) 0.024(2) -0.0023(17) 0.0140(19) -0.0016(19)
O5 0.049(3) 0.030(2) 0.040(2) 0.0044(18) 0.021(2) -0.0032(19)
O6 0.064(3) 0.033(2) 0.037(3) -0.006(2) 0.007(2) -0.002(2)
C79 0.128(18) 0.068(11) 0.043(9) 0.008(8) 0.052(11) 0.026(12)
C80 0.070(10) 0.057(9) 0.068(10) -0.001(8) 0.026(8) 0.011(8)
C81 0.143(17) 0.119(16) 0.066(12) -0.009(11) 0.041(12) 0.032(13)
N14 0.072(7) 0.079(8) 0.048(6) -0.009(6) 0.017(6) 0.010(6)
O8 0.136(12) 0.088(9) 0.063(7) 0.004(7) 0.058(8) 0.017(9)
C82 0.049(7) 0.055(7) 0.020(5) -0.009(5) 0.009(5) 0.001(6)
C83 0.071(9) 0.043(7) 0.029(6) -0.010(6) 0.001(6) -0.009(7)
C84 0.043(7) 0.031(6) 0.071(9) -0.001(6) 0.020(7) 0.004(6)
N15 0.040(6) 0.044(6) 0.025(5) -0.006(4) 0.006(4) -0.012(5)
O9 0.051(6) 0.104(9) 0.039(6) -0.030(6) -0.004(5) 0.020(6)
C85 0.048(8) 0.069(10) 0.061(9) 0.001(8) 0.024(7) 0.013(7)
C86 0.048(9) 0.055(10) 0.102(15) -0.020(10) 0.034(9) 0.015(8)
C87 0.061(8) 0.075(8) 0.052(7) -0.007(6) 0.040(6) 0.001(6)
N16 0.032(5) 0.042(6) 0.029(5) 0.005(4) 0.023(4) 0.012(4)
O10 0.054(6) 0.118(10) 0.035(5) -0.001(6) 0.030(5) -0.026(6)
C91 0.087(10) 0.097(11) 0.100(11) -0.004(8) 0.037(8) 0.002(8)
C92 0.123(13) 0.116(13) 0.121(13) -0.002(9) 0.036(9) 0.010(9)
C93 0.141(14) 0.135(15) 0.134(14) 0.005(9) 0.059(10) -0.002(9)
N18 0.072(6) 0.079(6) 0.076(6) 0.002(4) 0.030(4) 0.004(4)
O12 0.160(12) 0.167(13) 0.147(12) 0.001(9) 0.044(9) 0.005(9)
Cl2 0.0222(6) 0.0239(6) 0.0276(6) 0.0115(5) 0.0181(5) 0.0063(4)
O13 0.0179(18) 0.041(2) 0.048(3) -0.011(2) 0.0186(18) -0.0057(17)
O14 0.079(4) 0.027(2) 0.080(4) 0.015(3) 0.030(3) 0.015(3)

loop_
_atom_type_symbol
_atom_type_description
_atom_type_scat_dispersion_real
_atom_type_scat_dispersion_imag
_atom_type_scat_source
C C 0.0181 0.0091 'International Tables Vol C Tables 4.2.6.8 and 6.1.1.4'
H H 0.0000 0.0000 'International Tables Vol C Tables 4.2.6.8 and 6.1.1.4'
Cd Cd 0.1185 4.6533 'International Tables Vol C Tables 4.2.6.8 and 6.1.1.4'
Cl Cl 0.3639 0.7018 'International Tables Vol C Tables 4.2.6.8 and 6.1.1.4'
N N 0.0311 0.0180 'International Tables Vol C Tables 4.2.6.8 and 6.1.1.4'
O O 0.0492 0.0322 'International Tables Vol C Tables 4.2.6.8 and 6.1.1.4'

loop_
_geom_angle_atom_site_label_1
_geom_angle_atom_site_label_2
_geom_angle_atom_site_label_3
_geom_angle
_geom_angle_site_symmetry_1
_geom_angle_site_symmetry_3
N1 C1 N2 111.0(6) . .
C3 C2 N1 110.7(6) . .
C2 C3 N2 105.4(6) . .
C5 C4 C9 120.0(6) . .
C5 C4 N2 120.7(6) . .
C9 C4 N2 119.3(6) . .
C4 C5 C6 119.7(6) . .
C5 C6 C7 121.6(6) . .
C6 C7 C8 117.0(6) . .
C6 C7 C10 121.4(5) . .
C8 C7 C10 121.5(6) . .
C9 C8 C7 122.2(6) . .
C8 C9 C4 119.4(6) . .
C11 C10 C7 122.9(5) . .
C11 C10 C15 118.4(5) . .
C15 C10 C7 118.7(5) . .
C12 C11 C10 120.6(6) . .
C11 C12 C16 119.8(6) . .
C13 C12 C11 120.2(6) . .
C13 C12 C16 119.9(6) . .
C12 C13 C14 121.3(6) . .
C13 C14 C15 118.0(6) . .
C13 C14 C25 121.6(6) . .
C15 C14 C25 120.3(6) . .
C14 C15 C10 121.5(6) . .
C17 C16 C12 120.1(6) . .
C17 C16 C21 117.4(6) . .
C21 C16 C12 122.4(6) . .
C18 C17 C16 122.1(6) . .
C19 C18 C17 119.1(6) . .
C18 C19 C20 121.3(6) . .
C18 C19 N3 118.9(6) . .
C20 C19 N3 119.7(6) . .
C19 C20 C21 118.3(6) . .
C16 C21 C20 121.5(6) . .
N4 C22 N3 112.7(6) . .
C24 C23 N4 110.3(6) . .
C23 C24 N3 105.7(6) . .
C26 C25 C14 120.9(6) . .
C30 C25 C14 121.0(6) . .
C30 C25 C26 118.0(7) . .
C27 C26 C25 122.3(7) . .
C26 C27 C28 118.3(7) . .
C27 C28 N5 119.2(7) . .
C29 C28 C27 121.0(7) . .
C29 C28 N5 119.7(7) . .
C28 C29 C30 119.3(7) . .
C25 C30 C29 121.0(7) . .
C32 C31 N5 106.2(8) . .
C31 C32 N6 110.1(8) . .
N6 C33 N5 112.6(7) . .
C35 C34 N8 104.6(6) . .
C34 C35 N7 111.5(6) . .
N7 C36 N8 111.2(6) . .
C38 C37 N8 120.1(6) . .
C42 C37 C38 120.5(6) . .
C42 C37 N8 119.4(6) . .
C37 C38 C39 119.1(7) . .
C38 C39 C40 122.0(7) . .
C39 C40 C43 121.5(6) . .
C41 C40 C39 117.4(7) . .
C41 C40 C43 121.1(6) . .
C40 C41 C42 121.5(7) . .
C37 C42 C41 119.4(6) . .
C44 C43 C40 119.9(7) . .
C48 C43 C40 120.8(6) . .
C48 C43 C44 119.0(7) . .
C43 C44 C45 120.5(7) . .
C44 C45 C49 118.9(7) . .
C46 C45 C44 119.5(7) . .
C46 C45 C49 121.6(7) . .
C45 C46 C47 120.8(7) . .
C46 C47 C58 121.1(7) . .
C48 C47 C46 118.1(7) . .
C48 C47 C58 120.7(7) . .
C43 C48 C47 122.0(7) . .
C50 C49 C45 122.0(7) . .
C50 C49 C54 117.0(7) . .
C54 C49 C45 120.8(7) . .
C51 C50 C49 123.4(7) . .
C50 C51 C52 118.1(7) . .
C51 C52 N9 119.3(6) . .
C53 C52 C51 120.4(6) . .
C53 C52 N9 120.2(7) . .
C52 C53 C54 121.0(7) . .
C53 C54 C49 120.0(7) . .
N10 C55 N9 111.7(7) . .
C57 C56 N10 110.4(7) . .
C56 C57 N9 105.3(7) . .
C59 C58 C47 121.0(7) . .
C59 C58 C63 116.6(7) . .
C63 C58 C47 122.3(7) . .
C58 C59 C60 122.8(7) . .
C61 C60 C59 118.1(7) . .
C60 C61 N11 118.6(7) . .
C62 C61 C60 119.9(7) . .
C62 C61 N11 121.3(6) . .
C63 C62 C61 121.3(7) . .
C62 C63 C58 121.2(7) . .
N12 C64 N11 111.6(6) . .
C66 C65 N12 109.2(6) . .
C65 C66 N11 105.6(6) . .
C68 C67 Cd2 172.3(4) . .
O1 C67 C68 120.4(5) . .
O1 C67 Cd2 66.5(3) . .
O1 C67 O2 122.2(5) . .
O2 C67 C68 117.5(5) . .
O2 C67 Cd2 55.9(3) . .
C69 C68 C67 120.6(5) . .
C69 C68 C73 119.4(5) . .
C73 C68 C67 120.0(5) . .
C68 C69 C70 120.6(6) . .
C69 C70 C71 119.3(5) . .
C69 C70 C74 120.5(5) . .
C71 C70 C74 120.0(5) . .
C72 C71 C70 120.1(5) . .
C71 C72 C73 120.0(6) . .
C71 C72 C75 120.1(5) . .
C73 C72 C75 119.7(5) . .
C68 C73 C72 120.5(5) . .
O3 C74 C70 119.9(6) . .
O3 C74 O4 123.5(5) . .
O4 C74 C70 116.6(5) . .
O5 C75 C72 115.2(5) . .
O6 C75 C72 120.3(6) . .
O6 C75 O5 124.4(6) . .
N1 Cd1 N7 95.52(19) . .
N1 Cd1 N12 84.83(18) . 1_455
N1 Cd1 O3 86.88(16) . 1_556
N1 Cd1 O4 140.01(18) . 1_556
N7 Cd1 N12 171.7(2) . 1_455
N7 Cd1 O3 88.48(18) . 1_556
N12 Cd1 O3 83.30(17) 1_455 1_556
O4 Cd1 N7 88.28(18) 1_556 .
O4 Cd1 N12 86.19(18) 1_556 1_455
O4 Cd1 O3 53.35(14) 1_556 1_556
O5 Cd1 N1 122.18(18) 2_546 .
O5 Cd1 N7 93.10(19) 2_546 .
O5 Cd1 N12 93.69(18) 2_546 1_455
O5 Cd1 O3 150.51(15) 2_546 1_556
O5 Cd1 O4 97.23(16) 2_546 1_556
Cl1 Cd2 C67 137.90(14) . .
N4 Cd2 C67 84.53(17) 1_655 .
N4 Cd2 Cl1 96.17(14) 1_655 .
N4 Cd2 O1 82.05(16) 1_655 .
N6 Cd2 C67 85.01(19) . .
N6 Cd2 Cl1 96.31(18) . .
N6 Cd2 N4 167.4(2) . 1_655
N6 Cd2 O1 85.42(19) . .
N10 Cd2 C67 121.9(2) . .
N10 Cd2 Cl1 100.17(16) . .
N10 Cd2 N4 87.14(19) . 1_655
N10 Cd2 N6 92.4(2) . .
N10 Cd2 O1 94.53(18) . .
O1 Cd2 C67 27.33(16) . .
O1 Cd2 Cl1 165.10(11) . .
O2 Cd2 C67 27.69(17) . .
O2 Cd2 Cl1 110.21(12) . .
O2 Cd2 N4 86.22(17) . 1_655
O2 Cd2 N6 87.79(19) . .
O2 Cd2 N10 149.41(19) . .
O2 Cd2 O1 54.98(14) . .
C1 N1 C2 105.8(5) . .
C1 N1 Cd1 131.0(5) . .
C2 N1 Cd1 122.4(4) . .
C1 N2 C3 107.1(5) . .
C1 N2 C4 126.9(6) . .
C3 N2 C4 126.0(5) . .
C22 N3 C19 125.7(5) . .
C22 N3 C24 106.1(5) . .
C24 N3 C19 128.0(6) . .
C22 N4 C23 105.1(5) . .
C22 N4 Cd2 124.3(4) . 1_455
C23 N4 Cd2 130.4(4) . 1_455
C31 N5 C28 125.8(7) . .
C33 N5 C28 127.8(7) . .
C33 N5 C31 106.3(6) . .
C32 N6 Cd2 124.8(5) . .
C33 N6 C32 104.9(6) . .
C33 N6 Cd2 130.4(5) . .
C35 N7 Cd1 128.7(4) . .
C36 N7 C35 104.9(5) . .
C36 N7 Cd1 126.4(4) . .
C34 N8 C37 125.4(6) . .
C36 N8 C34 107.8(6) . .
C36 N8 C37 126.8(6) . .
C55 N9 C52 126.5(6) . .
C55 N9 C57 106.5(6) . .
C57 N9 C52 126.9(6) . .
C55 N10 C56 106.1(6) . .
C55 N10 Cd2 128.2(5) . .
C56 N10 Cd2 124.9(4) . .
C64 N11 C61 126.5(6) . .
C64 N11 C66 106.6(5) . .
C66 N11 C61 126.8(6) . .
C64 N12 C65 107.1(6) . .
C64 N12 Cd1 126.0(4) . 1_655
C65 N12 Cd1 124.6(4) . 1_655
C67 O1 Cd2 86.2(4) . .
C67 O2 Cd2 96.4(3) . .
C74 O3 Cd1 84.2(4) . 1_554
C74 O4 Cd1 98.5(3) . 1_554
C75 O5 Cd1 110.4(4) . 2_556
O8 C79 N14 123.7(18) . .
C79 N14 C80 121.4(16) . .
C79 N14 C81 122.2(17) . .
C80 N14 C81 116.1(17) . .
O9 C82 N15 127.9(13) . .
C82 N15 C83 119.1(12) . .
C82 N15 C84 123.5(11) . .
C84 N15 C83 117.0(12) . .
O10 C87 N16 129.2(16) . .
C85 N16 C86 119.8(13) . .
C87 N16 C85 121.8(13) . .
C87 N16 C86 117.8(13) . .
O12 C93 N18 130(4) . .
C91 N18 C92 118(2) . .
C91 N18 C93 121(2) . .
C93 N18 C92 121(3) . .

loop_
_geom_bond_atom_site_label_1
_geom_bond_atom_site_label_2
_geom_bond_distance
_geom_bond_site_symmetry_2
C1 N1 1.315(8) .
C1 N2 1.369(8) .
C2 C3 1.353(9) .
C2 N1 1.380(8) .
C3 N2 1.389(9) .
C4 C5 1.375(9) .
C4 C9 1.399(9) .
C4 N2 1.428(7) .
C5 C6 1.389(9) .
C6 C7 1.395(9) .
C7 C8 1.400(9) .
C7 C10 1.483(8) .
C8 C9 1.370(9) .
C10 C11 1.405(9) .
C10 C15 1.409(8) .
C11 C12 1.390(8) .
C12 C13 1.388(9) .
C12 C16 1.505(9) .
C13 C14 1.400(9) .
C14 C15 1.408(9) .
C14 C25 1.471(9) .
C16 C17 1.389(9) .
C16 C21 1.393(9) .
C17 C18 1.380(9) .
C18 C19 1.377(9) .
C19 C20 1.381(9) .
C19 N3 1.424(8) .
C20 C21 1.405(9) .
C22 N3 1.349(8) .
C22 N4 1.329(8) .
C23 C24 1.370(10) .
C23 N4 1.380(8) .
C24 N3 1.405(8) .
C25 C26 1.390(10) .
C25 C30 1.387(10) .
C26 C27 1.380(10) .
C27 C28 1.396(10) .
C28 C29 1.375(10) .
C28 N5 1.426(9) .
C29 C30 1.399(10) .
C31 C32 1.361(12) .
C31 N5 1.378(11) .
C32 N6 1.384(11) .
C33 N5 1.356(9) .
C33 N6 1.313(9) .
C34 C35 1.365(9) .
C34 N8 1.384(9) .
C35 N7 1.379(8) .
C36 N7 1.326(8) .
C36 N8 1.364(8) .
C37 C38 1.382(10) .
C37 C42 1.382(9) .
C37 N8 1.439(8) .
C38 C39 1.386(11) .
C39 C40 1.392(11) .
C40 C41 1.388(10) .
C40 C43 1.483(10) .
C41 C42 1.396(10) .
C43 C44 1.407(10) .
C43 C48 1.383(10) .
C44 C45 1.408(10) .
C45 C46 1.390(10) .
C45 C49 1.477(9) .
C46 C47 1.421(10) .
C47 C48 1.403(10) .
C47 C58 1.480(10) .
C49 C50 1.382(11) .
C49 C54 1.417(11) .
C50 C51 1.380(10) .
C51 C52 1.403(10) .
C52 C53 1.360(10) .
C52 N9 1.425(8) .
C53 C54 1.390(10) .
C55 N9 1.354(9) .
C55 N10 1.312(8) .
C56 C57 1.360(11) .
C56 N10 1.364(10) .
C57 N9 1.394(10) .
C58 C59 1.391(11) .
C58 C63 1.400(10) .
C59 C60 1.392(12) .
C60 C61 1.386(10) .
C61 C62 1.375(10) .
C61 N11 1.423(9) .
C62 C63 1.357(11) .
C64 N11 1.369(8) .
C64 N12 1.288(8) .
C65 C66 1.372(9) .
C65 N12 1.379(9) .
C66 N11 1.386(9) .
C67 C68 1.493(8) .
C67 Cd2 2.729(6) .
C67 O1 1.256(7) .
C67 O2 1.276(8) .
C68 C69 1.387(8) .
C68 C73 1.389(8) .
C69 C70 1.396(8) .
C70 C71 1.401(8) .
C70 C74 1.509(7) .
C71 C72 1.381(8) .
C72 C73 1.394(8) .
C72 C75 1.508(8) .
C74 O3 1.249(7) .
C74 O4 1.278(8) .
C75 O5 1.277(8) .
C75 O6 1.243(8) .
Cd1 N1 2.281(5) .
Cd1 N7 2.307(5) .
Cd1 N12 2.371(6) 1_455
Cd1 O3 2.621(5) 1_556
Cd1 O4 2.295(4) 1_556
Cd1 O5 2.220(4) 2_546
Cd2 Cl1 2.518(2) .
Cd2 N4 2.350(5) 1_655
Cd2 N6 2.312(6) .
Cd2 N10 2.283(6) .
Cd2 O1 2.507(4) .
Cd2 O2 2.273(4) .
N4 Cd2 2.350(5) 1_455
N12 Cd1 2.371(6) 1_655
O3 Cd1 2.621(5) 1_554
O4 Cd1 2.295(4) 1_554
O5 Cd1 2.220(4) 2_556
C79 N14 1.37(2) .
C79 O8 1.23(2) .
C80 N14 1.39(2) .
C81 N14 1.46(3) .
C82 N15 1.341(18) .
C82 O9 1.213(18) .
C83 N15 1.442(16) .
C84 N15 1.433(17) .
C85 N16 1.387(18) .
C86 N16 1.412(17) .
C87 N16 1.38(2) .
C87 O10 1.17(2) .
C91 N18 1.40(3) .
C92 N18 1.49(3) .
C93 N18 1.41(4) .
C93 O12 1.06(4) .

loop_
_platon_squeeze_void_nr
_platon_squeeze_void_average_x
_platon_squeeze_void_average_y
_platon_squeeze_void_average_z
_platon_squeeze_void_volume
_platon_squeeze_void_count_electrons
_platon_squeeze_void_content
1 0.500 0.000 0.000 238 64 ' '
2 0.061 0.073 0.186 134 42 ' '
3 0.500 0.000 0.500 41 10 ' '
4 0.939 -0.073 0.814 134 41 ' '
5 0.259 0.036 0.485 7 2 ' '
6 0.000 0.500 0.500 238 64 ' '
7 0.561 0.427 0.686 134 42 ' '
8 0.439 0.573 0.314 134 42 ' '
9 0.000 0.500 0.000 41 10 ' '
10 0.759 0.464 0.985 7 2 ' '
11 0.241 0.536 0.015 7 2 ' '
12 0.741 0.964 0.515 7 2 ' '
